data_7223239
loop_
_publ_author_name
'Tripuramallu, Bharat Kumar'
'Titi, Hatem M.'
'Roy, Sadipan'
'Verma, Roli'
'Goldberg, Israel'

_publ_section_title
;
 Ameliorated synthetic methodology for crystalline
 lanthanoid--metalloporphyrin open frameworks based on a multitopic
 octacarboxy-porphyrin scaffold: structural, gas sorption and
 photophysical properties
;
_journal_issue 4
_journal_name_full CrystEngComm
_journal_page_first 515
_journal_paper_doi 10.1039/C5CE02048D
_journal_volume 18
_journal_year 2016
_chemical_formula_moiety 'C52 H30 N4 Na2 O21 Sm2 Zn'
_chemical_formula_sum 'C52 H30 N4 Na2 O21 Sm2 Zn'
_chemical_formula_weight 1458.85
_space_group_crystal_system orthorhombic
_space_group_IT_number 74
_space_group_name_Hall '-I 2b 2'
_space_group_name_H-M_alt 'I m m a'
_symmetry_space_group_name_Hall '-I 2b 2'
_symmetry_space_group_name_H-M 'I m m a'
_atom_sites_solution_hydrogens geom
_atom_sites_solution_primary direct
_atom_sites_solution_secondary difmap
_audit_creation_method SHELXL
_audit_update_record
;
2015-09-03 deposited with the CCDC.
2015-11-09 downloaded from the CCDC.
;
_cell_angle_alpha 90
_cell_angle_beta 90
_cell_angle_gamma 90
_cell_formula_units_Z 4
_cell_length_a 27.108(4)
_cell_length_b 29.418(3)
_cell_length_c 12.9723(18)
_cell_measurement_reflns_used 4794
_cell_measurement_temperature 110(2)
_cell_measurement_theta_max 25.09
_cell_measurement_theta_min 1.38
_cell_volume 10345(2)
_computing_cell_refinement 'Saint, Bruker-AXS'
_computing_data_collection 'Apex2, Bruker-AXS'
_computing_data_reduction 'Saint, Bruker-AXS'
_computing_structure_refinement 'SHELXL-2014/7 (Sheldrick, 2015)'
_computing_structure_solution 'SHELXTL-2014 (Sheldrick, 2015)'
_diffrn_ambient_temperature 110(2)
_diffrn_detector_area_resol_mean 1.75
_diffrn_measured_fraction_theta_full 0.995
_diffrn_measured_fraction_theta_max 0.995
_diffrn_measurement_device_type 'ApexDuo, Bruker-AXS'
_diffrn_measurement_method '1 deg. \f and \w scans'
_diffrn_radiation_type MoK\a
_diffrn_radiation_wavelength 0.71073
_diffrn_reflns_av_R_equivalents 0.1034
_diffrn_reflns_av_unetI/netI 0.1556
_diffrn_reflns_laue_measured_fraction_full 0.995
_diffrn_reflns_laue_measured_fraction_max 0.995
_diffrn_reflns_limit_h_max 32
_diffrn_reflns_limit_h_min -28
_diffrn_reflns_limit_k_max 34
_diffrn_reflns_limit_k_min -27
_diffrn_reflns_limit_l_max 11
_diffrn_reflns_limit_l_min -15
_diffrn_reflns_number 19423
_diffrn_reflns_point_group_measured_fraction_full 0.995
_diffrn_reflns_point_group_measured_fraction_max 0.995
_diffrn_reflns_theta_full 25.090
_diffrn_reflns_theta_max 25.090
_diffrn_reflns_theta_min 1.384
_diffrn_source 'ImuS micro-focus'
_exptl_absorpt_coefficient_mu 1.402
_exptl_absorpt_correction_T_max 0.828
_exptl_absorpt_correction_T_min 0.730
_exptl_absorpt_correction_type multi-scan
_exptl_absorpt_process_details 'Sadabs, Bruker-AXS'
_exptl_crystal_colour red
_exptl_crystal_density_diffrn 0.937
_exptl_crystal_description prism
_exptl_crystal_F_000 2856
_exptl_crystal_recrystallization_method solvothermal
_exptl_crystal_size_max 0.240
_exptl_crystal_size_mid 0.200
_exptl_crystal_size_min 0.140
_platon_squeeze_details
;
 Numerous molecules of severely disordered DMF (+ water) solvent.
;
_refine_diff_density_max 0.989
_refine_diff_density_min -0.733
_refine_diff_density_rms 0.113
_refine_ls_extinction_method none
_refine_ls_goodness_of_fit_ref 1.009
_refine_ls_hydrogen_treatment constr
_refine_ls_matrix_type full
_refine_ls_number_parameters 177
_refine_ls_number_reflns 4794
_refine_ls_number_restraints 0
_refine_ls_restrained_S_all 1.009
_refine_ls_R_factor_all 0.1598
_refine_ls_R_factor_gt 0.0736
_refine_ls_shift/su_max 0.007
_refine_ls_shift/su_mean 0.001
_refine_ls_structure_factor_coef Fsqd
_refine_ls_weighting_details 'w=1/[\s^2^(Fo^2^)+(0.0616P)^2^] where P=(Fo^2^+2Fc^2^)/3'
_refine_ls_weighting_scheme calc
_refine_ls_wR_factor_gt 0.1671
_refine_ls_wR_factor_ref 0.1791
_reflns_Friedel_coverage 0.000
_reflns_number_gt 1740
_reflns_number_total 4794
_reflns_threshold_expression 'I > 2\s(I)'
_cod_data_source_file c5ce02048d2.cif
_cod_data_source_block bkt16sq
_cod_depositor_comments 'Adding full bibliography for 7223238--7223241.cif.'
_cod_database_code 7223239
_shelx_shelxl_version_number 2014/7
_shelx_space_group_comment
;
The symmetry employed for this shelxl refinement is uniquely defined
by the following loop, which should always be used as a source of
symmetry information in preference to the above space-group names.
They are only intended as comments.
;
_shelx_estimated_absorpt_t_min 0.730
_shelx_estimated_absorpt_t_max 0.828

loop_
_space_group_symop_operation_xyz
'x, y, z'
'-x, -y+1/2, z'
'-x, y+1/2, -z'
'x, -y, -z'
'x+1/2, y+1/2, z+1/2'
'-x+1/2, -y+1, z+1/2'
'-x+1/2, y+1, -z+1/2'
'x+1/2, -y+1/2, -z+1/2'
'-x, -y, -z'
'x, y-1/2, -z'
'x, -y-1/2, z'
'-x, y, z'
'-x+1/2, -y+1/2, -z+1/2'
'x+1/2, y, -z+1/2'
'x+1/2, -y, z+1/2'
'-x+1/2, y+1/2, z+1/2'

loop_
_atom_site_label
_atom_site_type_symbol
_atom_site_fract_x
_atom_site_fract_y
_atom_site_fract_z
_atom_site_U_iso_or_equiv
_atom_site_adp_type
_atom_site_occupancy
_atom_site_site_symmetry_order
_atom_site_calc_flag
_atom_site_refinement_flags_posn
_atom_site_refinement_flags_adp
_atom_site_refinement_flags_occupancy
Sm1 Sm 0.82737(3) 0.5000 0.5000 0.0733(3) Uani 1 2 d S T P
Zn1 Zn 0.5000 0.2500 0.4404(5) 0.0465(18) Uani 0.5 4 d S T P
Zn1' Zn 0.5000 0.2500 0.3839(4) 0.0457(18) Uani 0.5 4 d S T P
Na1 Na 0.7500 0.45972(16) 0.7500 0.0870(18) Uani 1 2 d S T P
O1 O 0.6954(2) 0.48731(19) 0.1849(5) 0.0675(18) Uani 1 1 d . . .
O2 O 0.7610(3) 0.4504(2) 0.5338(5) 0.101(2) Uiso 1 1 d . . .
O3 O 0.6436(3) 0.4400(2) 0.1168(6) 0.104(2) Uiso 1 1 d . . .
O4 O 0.7153(3) 0.4138(3) 0.6408(8) 0.143(3) Uiso 1 1 d . . .
O5 O 0.8817(4) 0.4488(3) 0.6017(7) 0.186(4) Uiso 1 1 d . . .
H5A H 0.8685 0.4221 0.6322 0.223 Uiso 1 1 calc R U .
H5B H 0.9156 0.4560 0.6101 0.223 Uiso 1 1 calc R U .
O6 O 0.5000 0.2500 0.208(2) 0.110(10) Uiso 0.5 4 d S . P
H6A H 0.5000 0.2220 0.1718 0.132 Uiso 0.25 2 calc R U P
H6B H 0.5000 0.2780 0.1718 0.132 Uiso 0.25 2 calc R U P
O6' O 0.5000 0.2500 0.610(2) 0.096(9) Uiso 0.5 4 d S . P
H6'1 H 0.5000 0.2220 0.6467 0.115 Uiso 0.25 2 calc R U P
H6'2 H 0.5000 0.2780 0.6467 0.115 Uiso 0.25 2 calc R U P
N1 N 0.5000 0.3195(3) 0.4083(7) 0.046(3) Uani 1 2 d S T P
N2 N 0.5756(3) 0.2500 0.4121(7) 0.050(3) Uani 1 2 d S T P
C1 C 0.5903(3) 0.3327(3) 0.4046(7) 0.055(2) Uani 1 1 d . . .
C2 C 0.6602(3) 0.3795(3) 0.4737(7) 0.062(3) Uani 1 1 d . . .
H2 H 0.6585 0.3633 0.5369 0.074 Uiso 1 1 calc R U .
C3 C 0.6309(3) 0.3908(3) 0.3007(7) 0.058(3) Uani 1 1 d . . .
H3 H 0.6104 0.3826 0.2444 0.070 Uiso 1 1 calc R U .
C4 C 0.6658(3) 0.4271(3) 0.2923(7) 0.052(2) Uani 1 1 d . . .
C5 C 0.6282(3) 0.3686(3) 0.3925(7) 0.051(2) Uani 1 1 d . . .
C6 C 0.6062(3) 0.2870(3) 0.4031(6) 0.050(2) Uani 1 1 d . . .
C7 C 0.6981(3) 0.4362(3) 0.3700(7) 0.051(2) Uani 1 1 d . . .
H7 H 0.7234 0.4581 0.3609 0.062 Uiso 1 1 calc R U .
C8 C 0.6565(3) 0.2742(2) 0.3994(7) 0.068(3) Uani 1 1 d . . .
H8 H 0.6844 0.2938 0.3973 0.082 Uiso 1 1 calc R U .
C9 C 0.5398(3) 0.3473(2) 0.4066(7) 0.051(2) Uani 1 1 d . . .
C10 C 0.6935(4) 0.4133(3) 0.4615(7) 0.061(3) Uani 1 1 d . . .
C11 C 0.5226(3) 0.3933(3) 0.4101(7) 0.072(3) Uani 1 1 d . . .
H11 H 0.5429 0.4196 0.4121 0.086 Uiso 1 1 calc R U .
C12 C 0.6686(4) 0.4538(3) 0.1959(8) 0.074(3) Uani 1 1 d . . .
C13 C 0.7273(5) 0.4247(4) 0.5460(10) 0.109(4) Uani 1 1 d . . .

loop_
_atom_site_aniso_label
_atom_site_aniso_U_11
_atom_site_aniso_U_22
_atom_site_aniso_U_33
_atom_site_aniso_U_23
_atom_site_aniso_U_13
_atom_site_aniso_U_12
Sm1 0.0577(5) 0.0737(5) 0.0886(6) -0.0272(5) 0.000 0.000
Zn1 0.049(3) 0.037(3) 0.054(4) 0.000 0.000 0.000
Zn1' 0.041(3) 0.033(3) 0.063(5) 0.000 0.000 0.000
Na1 0.090(4) 0.071(3) 0.101(5) 0.000 -0.006(4) 0.000
O1 0.061(4) 0.065(4) 0.077(5) 0.009(3) -0.013(3) -0.015(3)
N1 0.040(6) 0.053(6) 0.046(7) 0.003(5) 0.000 0.000
N2 0.056(7) 0.033(5) 0.060(8) 0.000 0.008(6) 0.000
C1 0.047(6) 0.043(5) 0.075(7) 0.000(5) 0.004(5) -0.011(5)
C2 0.070(7) 0.043(5) 0.072(9) 0.011(5) -0.014(6) -0.017(5)
C3 0.051(6) 0.058(6) 0.066(7) 0.011(5) -0.011(5) -0.005(5)
C4 0.051(6) 0.058(5) 0.047(6) 0.016(5) -0.009(5) -0.015(5)
C5 0.052(6) 0.044(5) 0.058(7) 0.011(5) -0.005(5) 0.004(4)
C6 0.051(6) 0.044(5) 0.054(6) -0.002(4) -0.004(5) 0.002(5)
C7 0.057(6) 0.050(5) 0.048(6) -0.002(5) -0.012(5) -0.020(4)
C8 0.046(6) 0.060(5) 0.099(9) -0.002(5) -0.010(5) -0.004(4)
C9 0.044(6) 0.028(5) 0.080(7) -0.002(4) -0.004(5) -0.009(4)
C10 0.076(7) 0.068(6) 0.040(7) -0.010(5) -0.011(5) -0.009(6)
C11 0.057(7) 0.049(5) 0.109(8) 0.014(5) 0.000(5) -0.001(4)
C12 0.086(8) 0.071(7) 0.065(8) -0.007(6) -0.015(7) -0.028(6)
C13 0.124(11) 0.108(9) 0.095(10) 0.019(7) -0.005(9) -0.060(9)

loop_
_atom_type_symbol
_atom_type_description
_atom_type_scat_dispersion_real
_atom_type_scat_dispersion_imag
_atom_type_scat_source
C C 0.0033 0.0016 'International Tables Vol C Tables 4.2.6.8 and 6.1.1.4'
H H 0.0000 0.0000 'International Tables Vol C Tables 4.2.6.8 and 6.1.1.4'
N N 0.0061 0.0033 'International Tables Vol C Tables 4.2.6.8 and 6.1.1.4'
O O 0.0106 0.0060 'International Tables Vol C Tables 4.2.6.8 and 6.1.1.4'
Na Na 0.0362 0.0249 'International Tables Vol C Tables 4.2.6.8 and 6.1.1.4'
Zn Zn 0.2839 1.4301 'International Tables Vol C Tables 4.2.6.8 and 6.1.1.4'
Sm Sm -0.1638 3.4418 'International Tables Vol C Tables 4.2.6.8 and 6.1.1.4'

loop_
_geom_angle_atom_site_label_1
_geom_angle_atom_site_label_2
_geom_angle_atom_site_label_3
_geom_angle
_geom_angle_site_symmetry_1
_geom_angle_site_symmetry_3
O2 Sm1 O2 80.5(3) . 4_566
O2 Sm1 O3 125.1(3) . 6_655
O2 Sm1 O3 85.1(2) 4_566 6_655
O2 Sm1 O3 85.1(2) . 7_645
O2 Sm1 O3 125.1(3) 4_566 7_645
O3 Sm1 O3 142.6(4) 6_655 7_645
O2 Sm1 O5 157.8(3) . 4_566
O2 Sm1 O5 88.8(3) 4_566 4_566
O3 Sm1 O5 72.7(3) 6_655 4_566
O3 Sm1 O5 85.3(3) 7_645 4_566
O2 Sm1 O5 88.8(3) . .
O2 Sm1 O5 157.8(3) 4_566 .
O3 Sm1 O5 85.3(3) 6_655 .
O3 Sm1 O5 72.7(3) 7_645 .
O5 Sm1 O5 107.3(5) 4_566 .
O2 Sm1 O1 84.1(2) . 7_645
O2 Sm1 O1 74.1(2) 4_566 7_645
O3 Sm1 O1 141.0(2) 6_655 7_645
O3 Sm1 O1 51.8(2) 7_645 7_645
O5 Sm1 O1 74.2(2) 4_566 7_645
O5 Sm1 O1 124.4(2) . 7_645
O2 Sm1 O1 74.1(2) . 6_655
O2 Sm1 O1 84.1(2) 4_566 6_655
O3 Sm1 O1 51.8(2) 6_655 6_655
O3 Sm1 O1 141.0(2) 7_645 6_655
O5 Sm1 O1 124.4(2) 4_566 6_655
O5 Sm1 O1 74.2(2) . 6_655
O1 Sm1 O1 151.4(3) 7_645 6_655
O2 Sm1 C12 99.0(3) . 6_655
O2 Sm1 C12 84.3(3) 4_566 6_655
O3 Sm1 C12 26.5(2) 6_655 6_655
O3 Sm1 C12 150.5(3) 7_645 6_655
O5 Sm1 C12 99.2(3) 4_566 6_655
O5 Sm1 C12 78.2(3) . 6_655
O1 Sm1 C12 157.4(2) 7_645 6_655
O1 Sm1 C12 25.23(19) 6_655 6_655
O2 Sm1 C12 84.3(3) . 7_645
O2 Sm1 C12 99.0(3) 4_566 7_645
O3 Sm1 C12 150.5(3) 6_655 7_645
O3 Sm1 C12 26.5(2) 7_645 7_645
O5 Sm1 C12 78.2(3) 4_566 7_645
O5 Sm1 C12 99.2(3) . 7_645
O1 Sm1 C12 25.23(19) 7_645 7_645
O1 Sm1 C12 157.4(2) 6_655 7_645
C12 Sm1 C12 175.7(4) 6_655 7_645
O2 Sm1 Na1 43.37(17) . .
O2 Sm1 Na1 86.26(18) 4_566 .
O3 Sm1 Na1 83.21(19) 6_655 .
O3 Sm1 Na1 116.80(18) 7_645 .
O5 Sm1 Na1 155.7(2) 4_566 .
O5 Sm1 Na1 72.8(2) . .
O1 Sm1 Na1 126.64(14) 7_645 .
O1 Sm1 Na1 31.44(14) 6_655 .
C12 Sm1 Na1 56.7(2) 6_655 .
C12 Sm1 Na1 126.0(2) 7_645 .
O2 Sm1 Na1 86.26(18) . 6_654
O2 Sm1 Na1 43.37(17) 4_566 6_654
O3 Sm1 Na1 116.80(18) 6_655 6_654
O3 Sm1 Na1 83.21(19) 7_645 6_654
O5 Sm1 Na1 72.8(2) 4_566 6_654
O5 Sm1 Na1 155.7(2) . 6_654
O1 Sm1 Na1 31.44(14) 7_645 6_654
O1 Sm1 Na1 126.64(14) 6_655 6_654
C12 Sm1 Na1 126.0(2) 6_655 6_654
C12 Sm1 Na1 56.7(2) 7_645 6_654
Na1 Sm1 Na1 117.45(3) . 6_654
N1 Zn1 N1 157.0(6) 2_655 .
N1 Zn1 N2 87.99(9) 2_655 .
N1 Zn1 N2 87.99(9) . .
N1 Zn1 N2 87.99(9) 2_655 2_655
N1 Zn1 N2 87.99(9) . 2_655
N2 Zn1 N2 159.7(6) . 2_655
N1 Zn1 O6' 101.5(3) 2_655 .
N1 Zn1 O6' 101.5(3) . .
N2 Zn1 O6' 100.1(3) . .
N2 Zn1 O6' 100.1(3) 2_655 .
N1 Zn1' N2 88.46(8) 2_655 .
N1 Zn1' N2 88.46(8) . .
N1 Zn1' N2 88.46(8) 2_655 2_655
N1 Zn1' N2 88.46(8) . 2_655
N2 Zn1' N2 159.7(6) . 2_655
N1 Zn1' O6 98.8(3) 2_655 .
N1 Zn1' O6 98.8(3) . .
N2 Zn1' O6 100.1(3) . .
N2 Zn1' O6 100.1(3) 2_655 .
O4 Na1 O4 103.1(5) . 7_646
O4 Na1 O1 117.3(3) . 6_655
O4 Na1 O1 112.4(3) 7_646 6_655
O4 Na1 O1 112.4(3) . 4_566
O4 Na1 O1 117.3(3) 7_646 4_566
O1 Na1 O1 95.1(3) 6_655 4_566
O4 Na1 O2 122.7(3) . 7_646
O4 Na1 O2 48.7(3) 7_646 7_646
O1 Na1 O2 119.7(2) 6_655 7_646
O1 Na1 O2 68.6(2) 4_566 7_646
O4 Na1 O2 48.7(3) . .
O4 Na1 O2 122.7(3) 7_646 .
O1 Na1 O2 68.6(2) 6_655 .
O1 Na1 O2 119.7(2) 4_566 .
O2 Na1 O2 168.9(4) 7_646 .
O4 Na1 C13 117.7(4) . 7_646
O1 Na1 C13 115.9(3) 6_655 7_646
O1 Na1 C13 92.4(3) 4_566 7_646
O2 Na1 C13 147.6(3) . 7_646
O4 Na1 C13 117.7(4) 7_646 .
O1 Na1 C13 92.4(3) 6_655 .
O1 Na1 C13 115.9(3) 4_566 .
O2 Na1 C13 147.6(3) 7_646 .
C13 Na1 C13 138.4(5) 7_646 .
O4 Na1 Sm1 83.3(3) . .
O4 Na1 Sm1 118.8(3) 7_646 .
O1 Na1 Sm1 115.37(19) 4_566 .
O2 Na1 Sm1 151.37(17) 7_646 .
C13 Na1 Sm1 136.5(3) 7_646 .
C13 Na1 Sm1 58.9(2) . .
O4 Na1 Sm1 118.8(3) . 6_655
O4 Na1 Sm1 83.3(3) 7_646 6_655
O1 Na1 Sm1 115.37(19) 6_655 6_655
O2 Na1 Sm1 151.37(16) . 6_655
C13 Na1 Sm1 58.9(2) 7_646 6_655
C13 Na1 Sm1 136.5(3) . 6_655
Sm1 Na1 Sm1 145.89(13) . 6_655
C12 O1 Na1 151.0(6) . 6_654
C12 O1 Sm1 94.9(6) . 6_654
Na1 O1 Sm1 114.1(2) 6_654 6_654
C13 O2 Sm1 176.9(8) . .
C13 O2 Na1 81.3(7) . .
Sm1 O2 Na1 101.8(3) . .
C12 O3 Sm1 95.6(6) . 6_654
C13 O4 Na1 110.7(8) . .
Sm1 O5 H5A 120.0 . .
Sm1 O5 H5B 120.0 . .
H5A O5 H5B 120.0 . .
Zn1' O6 H6A 120.0 . .
Zn1' O6 H6B 120.0 . .
H6A O6 H6B 120.0 . .
Zn1 O6' H6'1 120.0 . .
Zn1 O6' H6'2 120.0 . .
H6'1 O6' H6'2 120.0 . .
C9 N1 C9 105.8(9) 12_655 .
C9 N1 Zn1' 126.4(5) 12_655 .
C9 N1 Zn1' 126.4(5) . .
C9 N1 Zn1 126.4(5) 12_655 .
C9 N1 Zn1 126.4(5) . .
C6 N2 C6 104.9(9) 11_565 .
C6 N2 Zn1 127.5(5) 11_565 .
C6 N2 Zn1 127.5(5) . .
C6 N2 Zn1' 125.4(5) 11_565 .
C6 N2 Zn1' 125.4(5) . .
C6 C1 C9 125.3(7) . .
C6 C1 C5 117.6(7) . .
C9 C1 C5 116.7(7) . .
C10 C2 C5 119.6(8) . .
C10 C2 H2 120.2 . .
C5 C2 H2 120.2 . .
C5 C3 C4 117.5(8) . .
C5 C3 H3 121.3 . .
C4 C3 H3 121.3 . .
C7 C4 C3 121.0(8) . .
C7 C4 C12 119.3(8) . .
C3 C4 C12 119.7(8) . .
C3 C5 C2 121.0(8) . .
C3 C5 C1 118.2(8) . .
C2 C5 C1 120.9(8) . .
N2 C6 C1 124.6(8) . .
N2 C6 C8 111.9(7) . .
C1 C6 C8 123.3(7) . .
C4 C7 C10 119.1(8) . .
C4 C7 H7 120.4 . .
C10 C7 H7 120.4 . .
C6 C8 C8 105.5(4) . 11_565
C6 C8 H8 127.3 . .
C8 C8 H8 127.3 11_565 .
N1 C9 C11 108.0(7) . .
N1 C9 C1 125.5(7) . .
C11 C9 C1 126.5(7) . .
C2 C10 C7 121.5(9) . .
C2 C10 C13 119.8(9) . .
C7 C10 C13 118.6(9) . .
C11 C11 C9 109.1(4) 12_655 .
C11 C11 H11 125.5 12_655 .
C9 C11 H11 125.5 . .
O1 C12 O3 117.8(9) . .
O1 C12 C4 123.6(9) . .
O3 C12 C4 118.5(9) . .
O1 C12 Sm1 59.9(5) . 6_654
O3 C12 Sm1 57.9(5) . 6_654
C4 C12 Sm1 176.0(6) . 6_654
O2 C13 O4 117.8(12) . .
O2 C13 C10 121.4(11) . .
O4 C13 C10 119.4(11) . .
O2 C13 Na1 74.6(7) . .
C10 C13 Na1 153.4(9) . .

loop_
_geom_bond_atom_site_label_1
_geom_bond_atom_site_label_2
_geom_bond_distance
_geom_bond_site_symmetry_2
Sm1 O2 2.356(8) .
Sm1 O2 2.356(8) 4_566
Sm1 O3 2.455(7) 6_655
Sm1 O3 2.455(7) 7_645
Sm1 O5 2.485(9) 4_566
Sm1 O5 2.485(9) .
Sm1 O1 2.505(6) 7_645
Sm1 O1 2.505(6) 6_655
Sm1 C12 2.885(10) 6_655
Sm1 C12 2.885(10) 7_645
Sm1 Na1 4.0398(15) .
Sm1 Na1 4.0398(15) 6_654
Zn1 Zn1' 0.733(7) .
Zn1 N1 2.088(9) 2_655
Zn1 N1 2.088(9) .
Zn1 N2 2.083(9) .
Zn1 N2 2.083(9) 2_655
Zn1 O6' 2.20(3) .
Zn1' N1 2.070(8) 2_655
Zn1' N1 2.070(8) .
Zn1' N2 2.083(9) .
Zn1' N2 2.083(9) 2_655
Zn1' O6 2.28(3) .
Na1 O4 2.171(9) .
Na1 O4 2.171(9) 7_646
Na1 O1 2.308(7) 6_655
Na1 O1 2.308(7) 4_566
Na1 O2 2.834(7) 7_646
Na1 O2 2.834(7) .
Na1 C13 2.906(13) 7_646
Na1 C13 2.906(13) .
Na1 Sm1 4.0398(15) 6_655
O1 C12 1.234(9) .
O1 Na1 2.308(7) 6_654
O1 Sm1 2.505(6) 6_654
O2 C13 1.199(11) .
O3 C12 1.296(10) .
O3 Sm1 2.455(7) 6_654
O4 C13 1.311(12) .
O5 H5A 0.9500 .
O5 H5B 0.9500 .
O6 H6A 0.9500 .
O6 H6B 0.9500 .
O6' H6'1 0.9500 .
O6' H6'2 0.9500 .
N1 C9 1.354(8) 12_655
N1 C9 1.354(8) .
N2 C6 1.374(9) 11_565
N2 C6 1.374(9) .
C1 C6 1.411(10) .
C1 C9 1.433(10) .
C1 C5 1.484(10) .
C2 C10 1.351(12) .
C2 C5 1.401(10) .
C2 H2 0.9500 .
C3 C5 1.360(10) .
C3 C4 1.430(10) .
C3 H3 0.9500 .
C4 C7 1.361(10) .
C4 C12 1.477(12) .
C6 C8 1.414(10) .
C7 C10 1.370(10) .
C7 H7 0.9500 .
C8 C8 1.425(14) 11_565
C8 H8 0.9500 .
C9 C11 1.435(9) .
C10 C13 1.467(13) .
C11 C11 1.223(15) 12_655
C11 H11 0.9500 .
C12 Sm1 2.885(10) 6_654

loop_
_platon_squeeze_void_nr
_platon_squeeze_void_average_x
_platon_squeeze_void_average_y
_platon_squeeze_void_average_z
_platon_squeeze_void_volume
_platon_squeeze_void_count_electrons
_platon_squeeze_void_content
1 -0.016 -0.003 0.007 6010 2572 ' '
